data_2211175
loop_
_publ_author_name
'Kui-Wu Wang'

_publ_section_title
;
 1,4-Phenylenediaminium bis(toluene-4-sulfonate)
;
_journal_coeditor_code RZ2081
_journal_issue 11
_journal_name_full 'Acta Crystallographica Section E'
_journal_page_first o5136
_journal_page_last o5137
_journal_paper_doi 10.1107/S160053680604342X
_journal_volume 62
_journal_year 2006
_chemical_formula_iupac 'C6 H10 N2 2+ , 2C7 H7 O3 S -'
_chemical_formula_moiety 'C6 H10 N2 2+ , 2C7 H7 O3 S -'
_chemical_formula_sum 'C20 H24 N2 O6 S2'
_chemical_formula_weight 452.53
_chemical_name_systematic
;
1,4-Phenylenediaminium bis(toluene-4-sulfonate)
;
_space_group_IT_number 14
_symmetry_cell_setting monoclinic
_symmetry_space_group_name_Hall '-P 2yn'
_symmetry_space_group_name_H-M 'P 1 21/n 1'
_atom_sites_solution_hydrogens geom
_atom_sites_solution_primary direct
_atom_sites_solution_secondary difmap
_cell_angle_alpha 90.00
_cell_angle_beta 96.8000(10)
_cell_angle_gamma 90.00
_cell_formula_units_Z 4
_cell_length_a 15.6885(6)
_cell_length_b 7.0857(2)
_cell_length_c 18.3270(6)
_cell_measurement_reflns_used 16364
_cell_measurement_temperature 153(2)
_cell_measurement_theta_max 27.51
_cell_measurement_theta_min 3.09
_cell_volume 2022.97(12)
_computing_cell_refinement RAPID-AUTO
_computing_data_collection 'RAPID-AUTO (Rigaku, 2004)'
_computing_data_reduction RAPID-AUTO
_computing_molecular_graphics 'SHELXTL/PC (Siemens, 1991)'
_computing_publication_material SHELXTL/PC
_computing_structure_refinement 'SHELXL97 (Sheldrick, 1997)'
_computing_structure_solution 'SHELXS97 (Sheldrick, 1997)'
_diffrn_ambient_temperature 153(2)
_diffrn_measured_fraction_theta_full 0.998
_diffrn_measured_fraction_theta_max 0.998
_diffrn_measurement_device_type 'Rigaku R-AXIS RAPID'
_diffrn_measurement_method \w
_diffrn_radiation_monochromator graphite
_diffrn_radiation_source 'Rotating Anode'
_diffrn_radiation_type MoK\a
_diffrn_radiation_wavelength 0.71073
_diffrn_reflns_av_R_equivalents 0.0303
_diffrn_reflns_av_sigmaI/netI 0.0309
_diffrn_reflns_limit_h_max 16
_diffrn_reflns_limit_h_min -20
_diffrn_reflns_limit_k_max 9
_diffrn_reflns_limit_k_min -9
_diffrn_reflns_limit_l_max 23
_diffrn_reflns_limit_l_min -23
_diffrn_reflns_number 18493
_diffrn_reflns_theta_full 27.48
_diffrn_reflns_theta_max 27.48
_diffrn_reflns_theta_min 3.09
_diffrn_standards_decay_% 0
_diffrn_standards_interval_count 0
_diffrn_standards_interval_time 0
_diffrn_standards_number 0
_exptl_absorpt_coefficient_mu 0.305
_exptl_absorpt_correction_T_max 0.8981
_exptl_absorpt_correction_T_min 0.8194
_exptl_absorpt_correction_type multi-scan
_exptl_absorpt_process_details '(ABSCOR; Higashi, 1995)'
_exptl_crystal_colour red
_exptl_crystal_density_diffrn 1.486
_exptl_crystal_density_method 'not measured'
_exptl_crystal_description prism
_exptl_crystal_F_000 952
_exptl_crystal_size_max 0.68
_exptl_crystal_size_mid 0.56
_exptl_crystal_size_min 0.36
_refine_diff_density_max 0.438
_refine_diff_density_min -0.431
_refine_ls_extinction_coef 0.0145(15)
_refine_ls_extinction_expression Fc^*^=kFc[1+0.001xFc^2^\l^3^/sin(2\q)]^-1/4^
_refine_ls_extinction_method 'SHELXL97 (Sheldrick, 1997)'
_refine_ls_goodness_of_fit_ref 1.028
_refine_ls_hydrogen_treatment constr
_refine_ls_matrix_type full
_refine_ls_number_parameters 276
_refine_ls_number_reflns 4639
_refine_ls_number_restraints 0
_refine_ls_restrained_S_all 1.028
_refine_ls_R_factor_all 0.0484
_refine_ls_R_factor_gt 0.0389
_refine_ls_shift/su_max 0.001
_refine_ls_shift/su_mean 0.000
_refine_ls_structure_factor_coef Fsqd
_refine_ls_weighting_details 'calc w = 1/[\s^2^(Fo^2^)+(0.0869P)^2^+1.197P] where P=(Fo^2^+2Fc^2^)/3'
_refine_ls_weighting_scheme calc
_refine_ls_wR_factor_gt 0.1357
_refine_ls_wR_factor_ref 0.1397
_reflns_number_gt 3765
_reflns_number_total 4639
_reflns_threshold_expression I>2\s(I)
_cod_data_source_file rz2081.cif
_cod_data_source_block I
_cod_depositor_comments
;
The following automatic conversions were performed:
'_symmetry_cell_setting' value 'Monoclinic' changed to 'monoclinic'
according to '/home/saulius/struct/CIF-dictionaries/cif_core.dic'
dictionary named 'cif_core.dic' version 2.4.1 from 2010-06-29.

Automatic conversion script
Id: cif_fix_enum 1527 2010-12-29 10:47:43Z saulius 

The following automatic conversions were performed:

'_symmetry_cell_setting' value 'Monoclinic' changed to 'monoclinic'
according to /home/saulius/struct/CIF-dictionaries/cif_core.dic
dictionary named 'cif_core.dic' version 2.4.1 from 2010-06-29.

Automatic conversion script
Id: cif_fix_values 1715 2011-07-08 13:25:40Z adriana 
;
_cod_original_sg_symbol_H-M 'P 21/n'
_cod_database_code 2211175
_cod_database_fobs_code 2211175

loop_
_symmetry_equiv_pos_as_xyz
'x, y, z'
'-x+1/2, y+1/2, -z+1/2'
'-x, -y, -z'
'x-1/2, -y-1/2, z-1/2'

loop_
_atom_site_type_symbol
_atom_site_label
_atom_site_fract_x
_atom_site_fract_y
_atom_site_fract_z
_atom_site_U_iso_or_equiv
_atom_site_adp_type
_atom_site_calc_flag
_atom_site_refinement_flags
_atom_site_occupancy
S S1 0.12378(3) 0.23186(6) 0.53770(2) 0.01220(15) Uani d . 1
S S2 0.53295(3) 0.24479(6) 0.73086(2) 0.01341(15) Uani d . 1
O O1 0.08693(8) 0.06134(19) 0.50251(7) 0.0189(3) Uani d . 1
O O2 0.07902(8) 0.40057(19) 0.50844(7) 0.0185(3) Uani d . 1
O O3 0.13193(9) 0.2210(2) 0.61769(8) 0.0238(4) Uani d . 1
O O4 0.48907(9) 0.4151(2) 0.70131(8) 0.0216(3) Uani d . 1
O O5 0.49077(9) 0.0742(2) 0.69934(8) 0.0205(3) Uani d . 1
O O6 0.54578(10) 0.2423(2) 0.81086(8) 0.0246(4) Uani d . 1
C C1 0.48157(13) 0.2839(3) 0.44439(12) 0.0237(4) Uani d . 1
H H1D 0.5250 0.2850 0.4875 0.028 Uiso calc R 1
H H1E 0.4861 0.3999 0.4160 0.028 Uiso calc R 1
H H1F 0.4909 0.1744 0.4136 0.028 Uiso calc R 1
C C2 0.39323(12) 0.2719(3) 0.46916(11) 0.0159(4) Uani d . 1
C C3 0.32116(12) 0.3293(3) 0.42191(10) 0.0169(4) Uani d . 1
H H3 0.3283 0.3774 0.3746 0.020 Uiso calc R 1
C C4 0.23951(12) 0.3169(3) 0.44337(10) 0.0153(4) Uani d . 1
H H4 0.1910 0.3553 0.4108 0.018 Uiso calc R 1
C C5 0.22900(11) 0.2477(2) 0.51280(10) 0.0115(4) Uani d . 1
C C6 0.29973(11) 0.1898(3) 0.56073(10) 0.0150(4) Uani d . 1
H H6 0.2925 0.1429 0.6082 0.018 Uiso calc R 1
C C7 0.38116(12) 0.2018(3) 0.53809(10) 0.0177(4) Uani d . 1
H H7 0.4295 0.1613 0.5704 0.021 Uiso calc R 1
C C8 0.88894(14) 0.2468(3) 0.63150(13) 0.0237(5) Uani d . 1
H H8A 0.9176 0.1284 0.6473 0.028 Uiso calc R 1
H H8B 0.9221 0.3534 0.6541 0.028 Uiso calc R 1
H H8C 0.8849 0.2572 0.5779 0.028 Uiso calc R 1
C C9 0.80010(13) 0.2492(2) 0.65498(11) 0.0158(4) Uani d . 1
C C10 0.78632(12) 0.3198(3) 0.72362(10) 0.0168(4) Uani d . 1
H H10 0.8335 0.3690 0.7551 0.020 Uiso calc R 1
C C11 0.70544(12) 0.3200(3) 0.74702(10) 0.0156(4) Uani d . 1
H H11 0.6974 0.3697 0.7939 0.019 Uiso calc R 1
C C12 0.63614(12) 0.2466(2) 0.70117(10) 0.0131(4) Uani d . 1
C C13 0.64816(12) 0.1749(3) 0.63244(10) 0.0154(4) Uani d . 1
H H13 0.6009 0.1250 0.6012 0.018 Uiso calc R 1
C C14 0.72948(12) 0.1766(3) 0.60970(10) 0.0165(4) Uani d . 1
H H14 0.7374 0.1278 0.5627 0.020 Uiso calc R 1
N N1 0.42517(10) 0.2427(2) 0.91410(9) 0.0136(3) Uani d . 1
H H1A 0.4328 0.1353 0.9414 0.016 Uiso calc R 1
H H1B 0.4322 0.3449 0.9443 0.016 Uiso calc R 1
H H1C 0.4644 0.2466 0.8813 0.016 Uiso calc R 1
N N2 0.08850(10) 0.2509(2) 0.75958(9) 0.0132(3) Uani d . 1
H H2A 0.0607 0.3578 0.7708 0.016 Uiso calc R 1
H H2B 0.0588 0.1482 0.7724 0.016 Uiso calc R 1
H H2C 0.0924 0.2479 0.7104 0.016 Uiso calc R 1
C C15 0.33835(12) 0.2444(2) 0.87438(10) 0.0125(4) Uani d . 1
C C16 0.32571(11) 0.3107(3) 0.80296(10) 0.0145(4) Uani d . 1
H H16 0.3731 0.3537 0.7797 0.017 Uiso calc R 1
C C17 0.24328(12) 0.3142(3) 0.76540(10) 0.0142(4) Uani d . 1
H H17 0.2337 0.3609 0.7165 0.017 Uiso calc R 1
C C18 0.17532(11) 0.2487(2) 0.80014(10) 0.0118(4) Uani d . 1
C C19 0.18746(11) 0.1829(3) 0.87163(10) 0.0148(4) Uani d . 1
H H19 0.1401 0.1389 0.8947 0.018 Uiso calc R 1
C C20 0.26989(11) 0.1818(3) 0.90953(10) 0.0144(4) Uani d . 1
H H20 0.2792 0.1387 0.9589 0.017 Uiso calc R 1

loop_
_atom_site_aniso_label
_atom_site_aniso_U_11
_atom_site_aniso_U_22
_atom_site_aniso_U_33
_atom_site_aniso_U_12
_atom_site_aniso_U_13
_atom_site_aniso_U_23
S1 0.0093(2) 0.0145(2) 0.0124(2) -0.00015(15) -0.00017(16) -0.00054(16)
S2 0.0146(2) 0.0127(2) 0.0131(2) 0.00018(15) 0.00242(17) 0.00123(16)
O1 0.0172(7) 0.0158(7) 0.0230(7) -0.0050(5) -0.0003(5) -0.0002(6)
O2 0.0131(6) 0.0164(7) 0.0252(7) 0.0034(5) -0.0020(5) -0.0026(6)
O3 0.0164(7) 0.0424(9) 0.0128(7) 0.0009(6) 0.0024(5) -0.0004(6)
O4 0.0211(7) 0.0163(7) 0.0282(8) 0.0052(6) 0.0059(6) 0.0039(6)
O5 0.0208(7) 0.0162(7) 0.0247(7) -0.0059(5) 0.0036(5) -0.0003(6)
O6 0.0204(7) 0.0405(9) 0.0133(7) 0.0009(6) 0.0041(5) 0.0011(6)
C1 0.0170(10) 0.0271(11) 0.0282(11) -0.0015(8) 0.0082(8) -0.0001(9)
C2 0.0140(9) 0.0138(9) 0.0203(9) -0.0009(7) 0.0036(7) -0.0022(7)
C3 0.0207(9) 0.0154(9) 0.0149(8) 0.0000(7) 0.0038(7) 0.0030(8)
C4 0.0159(9) 0.0151(9) 0.0142(8) 0.0023(7) -0.0008(7) 0.0013(7)
C5 0.0095(8) 0.0102(8) 0.0147(8) -0.0001(6) 0.0003(6) -0.0017(7)
C6 0.0139(8) 0.0174(9) 0.0133(8) 0.0019(7) -0.0005(6) 0.0013(7)
C7 0.0124(8) 0.0222(10) 0.0177(9) 0.0028(7) -0.0017(7) 0.0006(8)
C8 0.0182(10) 0.0249(11) 0.0288(11) 0.0014(8) 0.0062(8) -0.0003(9)
C9 0.0168(9) 0.0105(8) 0.0202(9) 0.0010(6) 0.0033(7) 0.0018(7)
C10 0.0177(9) 0.0129(9) 0.0189(9) -0.0021(7) -0.0013(7) -0.0013(8)
C11 0.0208(9) 0.0115(9) 0.0142(8) -0.0001(7) 0.0009(7) -0.0025(7)
C12 0.0151(9) 0.0101(8) 0.0141(8) 0.0007(6) 0.0018(7) 0.0017(7)
C13 0.0182(9) 0.0137(9) 0.0136(8) -0.0017(7) -0.0008(7) -0.0004(7)
C14 0.0227(10) 0.0142(9) 0.0128(8) 0.0010(7) 0.0029(7) 0.0001(7)
N1 0.0129(7) 0.0136(8) 0.0136(7) 0.0004(5) -0.0007(6) 0.0003(6)
N2 0.0105(7) 0.0139(8) 0.0151(7) 0.0001(5) 0.0008(6) -0.0011(6)
C15 0.0121(8) 0.0101(8) 0.0149(8) 0.0009(6) -0.0002(7) -0.0013(7)
C16 0.0130(8) 0.0145(8) 0.0162(9) -0.0024(7) 0.0022(6) 0.0027(7)
C17 0.0152(8) 0.0136(8) 0.0132(8) -0.0015(7) 0.0000(6) 0.0027(7)
C18 0.0101(8) 0.0090(8) 0.0157(9) 0.0008(6) -0.0008(6) -0.0021(7)
C19 0.0132(8) 0.0151(9) 0.0166(9) 0.0004(7) 0.0043(7) -0.0002(7)
C20 0.0166(9) 0.0141(9) 0.0125(8) 0.0023(7) 0.0019(6) 0.0021(7)

loop_
_atom_type_symbol
_atom_type_description
_atom_type_scat_dispersion_real
_atom_type_scat_dispersion_imag
_atom_type_scat_source
C C 0.0033 0.0016 'International Tables Vol C Tables 4.2.6.8 and 6.1.1.4'
H H 0.0000 0.0000 'International Tables Vol C Tables 4.2.6.8 and 6.1.1.4'
N N 0.0061 0.0033 'International Tables Vol C Tables 4.2.6.8 and 6.1.1.4'
O O 0.0106 0.0060 'International Tables Vol C Tables 4.2.6.8 and 6.1.1.4'
S S 0.1246 0.1234 'International Tables Vol C Tables 4.2.6.8 and 6.1.1.4'

loop_
_geom_angle_atom_site_label_1
_geom_angle_atom_site_label_2
_geom_angle_atom_site_label_3
_geom_angle
_geom_angle_publ_flag
O2 S1 O1 111.66(8) y
O2 S1 O3 113.22(9) y
O1 S1 O3 112.61(9) y
O2 S1 C5 106.09(8) y
O1 S1 C5 105.80(8) y
O3 S1 C5 106.82(8) y
O6 S2 O4 112.70(9) y
O6 S2 O5 112.93(9) y
O4 S2 O5 111.40(9) y
O6 S2 C12 106.71(9) y
O4 S2 C12 106.74(8) y
O5 S2 C12 105.80(8) y
C2 C1 H1D 109.5 ?
C2 C1 H1E 109.5 ?
H1D C1 H1E 109.5 ?
C2 C1 H1F 109.5 ?
H1D C1 H1F 109.5 ?
H1E C1 H1F 109.5 ?
C7 C2 C3 118.59(17) ?
C7 C2 C1 121.41(17) ?
C3 C2 C1 120.00(18) ?
C4 C3 C2 120.75(17) ?
C4 C3 H3 119.6 ?
C2 C3 H3 119.6 ?
C3 C4 C5 119.69(16) ?
C3 C4 H4 120.2 ?
C5 C4 H4 120.2 ?
C4 C5 C6 120.56(17) ?
C4 C5 S1 118.29(13) ?
C6 C5 S1 121.13(14) ?
C7 C6 C5 119.00(17) ?
C7 C6 H6 120.5 ?
C5 C6 H6 120.5 ?
C2 C7 C6 121.40(17) ?
C2 C7 H7 119.3 ?
C6 C7 H7 119.3 ?
C9 C8 H8A 109.5 ?
C9 C8 H8B 109.5 ?
H8A C8 H8B 109.5 ?
C9 C8 H8C 109.5 ?
H8A C8 H8C 109.5 ?
H8B C8 H8C 109.5 ?
C10 C9 C14 118.03(18) ?
C10 C9 C8 120.61(17) ?
C14 C9 C8 121.34(17) ?
C11 C10 C9 121.65(17) ?
C11 C10 H10 119.2 ?
C9 C10 H10 119.2 ?
C10 C11 C12 119.35(17) ?
C10 C11 H11 120.3 ?
C12 C11 H11 120.3 ?
C13 C12 C11 120.15(17) ?
C13 C12 S2 120.20(14) ?
C11 C12 S2 119.64(14) ?
C14 C13 C12 119.77(17) ?
C14 C13 H13 120.1 ?
C12 C13 H13 120.1 ?
C13 C14 C9 121.04(17) ?
C13 C14 H14 119.5 ?
C9 C14 H14 119.5 ?
C15 N1 H1A 109.5 ?
C15 N1 H1B 109.5 ?
H1A N1 H1B 109.5 ?
C15 N1 H1C 109.5 ?
H1A N1 H1C 109.5 ?
H1B N1 H1C 109.5 ?
C18 N2 H2A 109.5 ?
C18 N2 H2B 109.5 ?
H2A N2 H2B 109.5 ?
C18 N2 H2C 109.5 ?
H2A N2 H2C 109.5 ?
H2B N2 H2C 109.5 ?
C16 C15 C20 121.03(16) ?
C16 C15 N1 119.57(16) ?
C20 C15 N1 119.40(16) ?
C15 C16 C17 119.68(16) ?
C15 C16 H16 120.2 ?
C17 C16 H16 120.2 ?
C18 C17 C16 119.18(16) ?
C18 C17 H17 120.4 ?
C16 C17 H17 120.4 ?
C19 C18 C17 121.44(16) ?
C19 C18 N2 119.81(16) ?
C17 C18 N2 118.75(16) ?
C18 C19 C20 119.32(16) ?
C18 C19 H19 120.3 ?
C20 C19 H19 120.3 ?
C15 C20 C19 119.34(16) ?
C15 C20 H20 120.3 ?
C19 C20 H20 120.3 ?

loop_
_geom_bond_atom_site_label_1
_geom_bond_atom_site_label_2
_geom_bond_distance
_geom_bond_publ_flag
S1 O2 1.4562(13) y
S1 O1 1.4566(14) y
S1 O3 1.4583(14) y
S1 C5 1.7675(18) y
S2 O6 1.4561(14) y
S2 O4 1.4614(14) y
S2 O5 1.4637(14) y
S2 C12 1.7680(19) y
C1 C2 1.511(3) ?
C1 H1D 0.9800 ?
C1 H1E 0.9800 ?
C1 H1F 0.9800 ?
C2 C7 1.391(3) ?
C2 C3 1.401(3) ?
C3 C4 1.387(3) ?
C3 H3 0.9500 ?
C4 C5 1.391(3) ?
C4 H4 0.9500 ?
C5 C6 1.393(2) ?
C6 C7 1.392(3) ?
C6 H6 0.9500 ?
C7 H7 0.9500 ?
C8 C9 1.507(3) ?
C8 H8A 0.9800 ?
C8 H8B 0.9800 ?
C8 H8C 0.9800 ?
C9 C10 1.394(3) ?
C9 C14 1.401(3) ?
C10 C11 1.387(3) ?
C10 H10 0.9500 ?
C11 C12 1.394(3) ?
C11 H11 0.9500 ?
C12 C13 1.392(3) ?
C13 C14 1.388(3) ?
C13 H13 0.9500 ?
C14 H14 0.9500 ?
N1 C15 1.467(2) ?
N1 H1A 0.9100 ?
N1 H1B 0.9100 ?
N1 H1C 0.9100 ?
N2 C18 1.472(2) ?
N2 H2A 0.9100 ?
N2 H2B 0.9100 ?
N2 H2C 0.9100 ?
C15 C16 1.383(2) ?
C15 C20 1.389(3) ?
C16 C17 1.391(2) ?
C16 H16 0.9500 ?
C17 C18 1.385(3) ?
C17 H17 0.9500 ?
C18 C19 1.383(2) ?
C19 C20 1.394(2) ?
C19 H19 0.9500 ?
C20 H20 0.9500 ?

loop_
_geom_hbond_atom_site_label_D
_geom_hbond_atom_site_label_H
_geom_hbond_atom_site_label_A
_geom_hbond_site_symmetry_A
_geom_hbond_distance_DH
_geom_hbond_distance_HA
_geom_hbond_distance_DA
_geom_hbond_angle_DHA
N1 H1B O1 2_556 0.91 1.86 2.746(2) 163.5
N1 H1A O2 2_546 0.91 1.92 2.814(2) 166.7
N1 H1C O6 . 0.91 1.92 2.830(2) 177.2
N2 H2C O3 . 0.91 1.89 2.773(2) 164.0
N2 H2B O4 2_546 0.91 1.90 2.804(2) 172.1
N2 H2A O5 2_556 0.91 1.85 2.754(2) 175.6

loop_
_geom_torsion_atom_site_label_1
_geom_torsion_atom_site_label_2
_geom_torsion_atom_site_label_3
_geom_torsion_atom_site_label_4
_geom_torsion
C7 C2 C3 C4 0.1(3)
C1 C2 C3 C4 179.10(17)
C2 C3 C4 C5 0.4(3)
C3 C4 C5 C6 -0.4(3)
C3 C4 C5 S1 -179.38(14)
O2 S1 C5 C4 -39.49(16)
O1 S1 C5 C4 79.25(15)
O3 S1 C5 C4 -160.55(15)
O2 S1 C5 C6 141.54(15)
O1 S1 C5 C6 -99.72(16)
O3 S1 C5 C6 20.48(17)
C4 C5 C6 C7 -0.1(3)
S1 C5 C6 C7 178.82(15)
C3 C2 C7 C6 -0.6(3)
C1 C2 C7 C6 -179.63(18)
C5 C6 C7 C2 0.6(3)
C14 C9 C10 C11 -0.3(3)
C8 C9 C10 C11 -178.71(18)
C9 C10 C11 C12 0.5(3)
C10 C11 C12 C13 -0.3(3)
C10 C11 C12 S2 179.53(14)
O6 S2 C12 C13 154.14(15)
O4 S2 C12 C13 -85.13(16)
O5 S2 C12 C13 33.63(16)
O6 S2 C12 C11 -25.74(17)
O4 S2 C12 C11 94.99(16)
O5 S2 C12 C11 -146.26(15)
C11 C12 C13 C14 0.0(3)
S2 C12 C13 C14 -179.85(14)
C12 C13 C14 C9 0.2(3)
C10 C9 C14 C13 0.0(3)
C8 C9 C14 C13 178.38(17)
C20 C15 C16 C17 -0.3(3)
N1 C15 C16 C17 -179.39(16)
C15 C16 C17 C18 -0.8(3)
C16 C17 C18 C19 1.0(3)
C16 C17 C18 N2 -179.25(16)
C17 C18 C19 C20 -0.2(3)
N2 C18 C19 C20 -179.91(16)
C16 C15 C20 C19 1.1(3)
N1 C15 C20 C19 -179.77(16)
C18 C19 C20 C15 -0.9(3)

loop_
_cod_related_entry_id
_cod_related_entry_database
_cod_related_entry_code
1 ChemSpider 21126075
